data_2243157
loop_
_publ_author_name
'Yennawar, Hemant P.'
'Thompson, Eric N.'
'Li, Jennie'
'Silverberg, Lee J.'

_publ_section_title
;
 Crystal structures of two solvated
 2-aryl-3-phenyl-2,3-dihydro-4<i>H</i>-pyrido[3,2-<i>e</i>][1,3]thiazin-4-ones
;
_journal_coeditor_code HB7856
_journal_issue 11
_journal_name_full 'Acta Crystallographica Section E'
_journal_page_first 1689
_journal_page_last 1693
_journal_paper_doi 10.1107/S2056989019013781
_journal_volume 75
_journal_year 2019
_chemical_formula_iupac 'C19 H13 F N2 O S, 0.5C7 H8'
_chemical_formula_moiety 'C19 H13 F N2 O S, 0.5(C7 H8)'
_chemical_formula_sum 'C22.5 H17 F N2 O S'
_chemical_formula_weight 382.44
_chemical_name_systematic
'2-(4-Fluorophenyl)-3-phenyl-2,3-dihydro-4<i>H</i>-pyrido[3,2-<i>e</i>][1,3]thiazin-4-one toluene hemisolvate'
_space_group_crystal_system monoclinic
_space_group_IT_number 14
_space_group_name_Hall '-P 2ybc'
_space_group_name_H-M_alt 'P 1 21/c 1'
_symmetry_space_group_name_Hall '-P 2ybc'
_symmetry_space_group_name_H-M 'P 1 21/c 1'
_atom_sites_solution_hydrogens geom
_atom_sites_solution_primary direct
_atom_sites_solution_secondary difmap
_cell_angle_alpha 90.00
_cell_angle_beta 115.481(2)
_cell_angle_gamma 90.00
_cell_formula_units_Z 4
_cell_length_a 14.4481(16)
_cell_length_b 9.0141(10)
_cell_length_c 16.3427(19)
_cell_measurement_reflns_used 4037
_cell_measurement_temperature 298(2)
_cell_measurement_theta_max 28.135
_cell_measurement_theta_min 2.519
_cell_volume 1921.4(4)
_computing_cell_refinement
;
SAINT (Bruker, 2001)
;
_computing_data_collection
;
SMART (Bruker, 2001)
;
_computing_data_reduction
;
SAINT (Bruker, 2001)
;
_computing_molecular_graphics
;
OLEX2 (Dolomanov <i>et al.</i>,  2009)
;
_computing_publication_material
;
OLEX2 (Dolomanov <i>et al.</i>,  2009)
;
_computing_structure_refinement
;
SHELXL2018 (Sheldrick, 2015)
;
_computing_structure_solution
;
SHELXS (Sheldrick, 2008)
;
_diffrn_ambient_temperature 298
_diffrn_detector_area_resol_mean 8.34
_diffrn_measured_fraction_theta_full 0.962
_diffrn_measured_fraction_theta_max 0.962
_diffrn_measurement_device_type 'Bruker CCD area detector'
_diffrn_measurement_method 'phi and omega scans'
_diffrn_radiation_monochromator parallel-graphite
_diffrn_radiation_type MoK\a
_diffrn_radiation_wavelength 0.71073
_diffrn_reflns_av_R_equivalents 0.0263
_diffrn_reflns_av_unetI/netI 0.0276
_diffrn_reflns_limit_h_max 19
_diffrn_reflns_limit_h_min -18
_diffrn_reflns_limit_k_max 11
_diffrn_reflns_limit_k_min -11
_diffrn_reflns_limit_l_max 20
_diffrn_reflns_limit_l_min -21
_diffrn_reflns_number 14808
_diffrn_reflns_theta_full 28.30
_diffrn_reflns_theta_max 28.30
_diffrn_reflns_theta_min 1.56
_diffrn_source 'fine-focus sealed tube'
_diffrn_source_current 30.0
_diffrn_source_power 1.5
_diffrn_source_voltage 50.0
_exptl_absorpt_coefficient_mu 0.192
_exptl_absorpt_correction_T_max 0.9
_exptl_absorpt_correction_T_min 0.877050
_exptl_absorpt_correction_type multi-scan
_exptl_absorpt_process_details
;
(SADABS; Bruker, 2001)
;
_exptl_crystal_colour colorless
_exptl_crystal_density_diffrn 1.322
_exptl_crystal_description block
_exptl_crystal_F_000 796
_exptl_crystal_size_max 0.27
_exptl_crystal_size_mid 0.26
_exptl_crystal_size_min 0.26
_refine_diff_density_max 0.273
_refine_diff_density_min -0.219
_refine_ls_extinction_method none
_refine_ls_goodness_of_fit_ref 1.012
_refine_ls_hydrogen_treatment constr
_refine_ls_matrix_type full
_refine_ls_number_parameters 266
_refine_ls_number_reflns 4590
_refine_ls_number_restraints 57
_refine_ls_restrained_S_all 1.015
_refine_ls_R_factor_all 0.0719
_refine_ls_R_factor_gt 0.0471
_refine_ls_shift/su_max 0.000
_refine_ls_shift/su_mean 0.000
_refine_ls_structure_factor_coef Fsqd
_refine_ls_weighting_details 'calc w=1/[\s^2^(Fo^2^)+(0.0821P)^2^+0.1824P] where P=(Fo^2^+2Fc^2^)/3'
_refine_ls_weighting_scheme calc
_refine_ls_wR_factor_gt 0.1345
_refine_ls_wR_factor_ref 0.1510
_reflns_number_gt 3093
_reflns_number_total 4590
_reflns_threshold_expression >2sigma(I)
_cod_data_source_file hb7856sup1.cif
_cod_data_source_block 1
_cod_original_formula_sum 'C22.50 H17 F N2 O S'
_cod_database_code 2243157

loop_
_space_group_symop_id
_space_group_symop_operation_xyz
1 'x, y, z'
2 '-x, y+1/2, -z+1/2'
3 '-x, -y, -z'
4 'x, -y-1/2, z-1/2'

loop_
_atom_site_type_symbol
_atom_site_label
_atom_site_fract_x
_atom_site_fract_y
_atom_site_fract_z
_atom_site_U_iso_or_equiv
_atom_site_adp_type
_atom_site_calc_flag
_atom_site_occupancy
_atom_site_disorder_assembly
_atom_site_disorder_group
C C1 0.29551(12) 0.63383(19) 0.57705(12) 0.0532(4) Uani d 1 . .
H H1 0.3212 0.5451 0.5589 0.064 Uiso calc 1 . .
C C2 0.15230(13) 0.8065(2) 0.49787(11) 0.0556(4) Uani d 1 . .
C C3 0.21206(12) 0.92059(18) 0.56667(11) 0.0507(4) Uani d 1 . .
C C4 0.31888(13) 0.9229(2) 0.61149(12) 0.0547(4) Uani d 1 . .
C C5 0.32028(19) 1.1473(2) 0.67453(17) 0.0801(6) Uani d 1 . .
H H5 0.3569 1.2267 0.7100 0.096 Uiso calc 1 . .
C C6 0.21563(18) 1.1539(2) 0.63701(15) 0.0706(5) Uani d 1 . .
H H6 0.1823 1.2334 0.6490 0.085 Uiso calc 1 . .
C C7 0.16061(14) 1.0401(2) 0.58099(12) 0.0589(4) Uani d 1 . .
H H7 0.0894 1.0435 0.5529 0.071 Uiso calc 1 . .
C C8 0.28175(12) 0.59127(17) 0.66097(11) 0.0504(4) Uani d 1 . .
C C9 0.36712(13) 0.5528(2) 0.73966(13) 0.0624(5) Uani d 1 . .
H H9 0.4317 0.5558 0.7402 0.075 Uiso calc 1 . .
C C10 0.35817(17) 0.5105(2) 0.81643(14) 0.0739(6) Uani d 1 . .
H H10 0.4158 0.4854 0.8688 0.089 Uiso calc 1 . .
C C11 0.26220(19) 0.5060(2) 0.81421(15) 0.0738(6) Uani d 1 . .
C C12 0.17612(16) 0.5385(2) 0.73843(16) 0.0733(6) Uani d 1 . .
H H12 0.1118 0.5319 0.7383 0.088 Uiso calc 1 . .
C C13 0.18591(13) 0.5816(2) 0.66148(14) 0.0613(5) Uani d 1 . .
H H13 0.1275 0.6046 0.6092 0.074 Uiso calc 1 . .
C C14 0.15587(12) 0.5691(2) 0.42719(11) 0.0550(4) Uani d 1 . .
C C15 0.13424(15) 0.6091(2) 0.33997(13) 0.0666(5) Uani d 1 . .
H H15 0.1450 0.7063 0.3270 0.080 Uiso calc 1 . .
C C16 0.09640(17) 0.5050(3) 0.27128(14) 0.0786(6) Uani d 1 . .
H H16 0.0807 0.5330 0.2120 0.094 Uiso calc 1 . .
C C17 0.08185(15) 0.3616(3) 0.28964(16) 0.0788(6) Uani d 1 . .
H H17 0.0575 0.2918 0.2433 0.095 Uiso calc 1 . .
C C18 0.10316(18) 0.3212(3) 0.37627(17) 0.0835(6) Uani d 1 . .
H H18 0.0932 0.2235 0.3890 0.100 Uiso calc 1 . .
C C19 0.13963(17) 0.4250(2) 0.44561(14) 0.0748(6) Uani d 1 . .
H H19 0.1531 0.3972 0.5045 0.090 Uiso calc 1 . .
F F1 0.25250(13) 0.46699(18) 0.89080(11) 0.1126(5) Uani d 1 . .
N N1 0.20053(10) 0.67498(16) 0.49958(9) 0.0557(4) Uani d 1 . .
N N2 0.37270(13) 1.03462(19) 0.66340(13) 0.0728(5) Uani d 1 . .
O O1 0.06489(10) 0.83185(16) 0.44210(9) 0.0744(4) Uani d 1 . .
S S1 0.39249(3) 0.77650(6) 0.60028(4) 0.06511(19) Uani d 1 . .
C C1A 0.4323(6) 0.2876(5) 0.5316(6) 0.246(7) Uani d 0.50 A -1
H H1AA 0.4597 0.2762 0.5962 0.369 Uiso calc 0.50 A -1
H H1AB 0.4497 0.2024 0.5059 0.369 Uiso calc 0.50 A -1
H H1AC 0.3591 0.2969 0.5067 0.369 Uiso calc 0.50 A -1
C C1B 0.4768(3) 0.4249(4) 0.5097(4) 0.0998(16) Uani d 0.50 A -1
C C1C 0.5654(3) 0.4916(6) 0.5751(3) 0.113(4) Uani d 0.50 A -1
H H1C 0.5980 0.4492 0.6324 0.136 Uiso calc 0.50 A -1
C C1D 0.6056(4) 0.6207(6) 0.5558(5) 0.136(3) Uani d 0.50 A -1
H H1D 0.6644 0.6636 0.6000 0.163 Uiso calc 0.50 A -1
C C1E 0.5576(6) 0.6857(4) 0.4700(5) 0.161(4) Uani d 0.50 A -1
H H1E 0.5842 0.7718 0.4570 0.193 Uiso calc 0.50 A -1
C C1F 0.4695(5) 0.6202(6) 0.4041(4) 0.158(4) Uani d 0.50 A -1
H H1F 0.4373 0.6627 0.3468 0.190 Uiso calc 0.50 A -1
C C1G 0.4298(4) 0.4911(6) 0.4239(3) 0.136(5) Uani d 0.50 A -1
H H1G 0.3711 0.4484 0.3795 0.163 Uiso calc 0.50 A -1

loop_
_atom_site_aniso_label
_atom_site_aniso_U_11
_atom_site_aniso_U_22
_atom_site_aniso_U_33
_atom_site_aniso_U_12
_atom_site_aniso_U_13
_atom_site_aniso_U_23
C1 0.0436(8) 0.0512(10) 0.0595(10) 0.0101(7) 0.0170(7) -0.0053(8)
C2 0.0517(9) 0.0555(10) 0.0561(10) 0.0126(8) 0.0199(8) 0.0024(8)
C3 0.0547(9) 0.0457(9) 0.0540(9) 0.0081(7) 0.0255(7) 0.0040(7)
C4 0.0544(9) 0.0493(10) 0.0654(10) -0.0003(7) 0.0305(8) 0.0016(8)
C5 0.0924(16) 0.0543(12) 0.0949(16) -0.0173(11) 0.0413(13) -0.0139(11)
C6 0.0978(15) 0.0452(11) 0.0830(13) 0.0065(10) 0.0523(12) -0.0023(9)
C7 0.0667(11) 0.0530(10) 0.0640(11) 0.0125(8) 0.0347(9) 0.0074(8)
C8 0.0455(8) 0.0399(9) 0.0597(9) 0.0051(6) 0.0169(7) -0.0067(7)
C9 0.0474(9) 0.0641(12) 0.0662(11) 0.0045(8) 0.0152(8) -0.0017(9)
C10 0.0749(13) 0.0709(13) 0.0617(12) 0.0033(10) 0.0159(10) 0.0035(10)
C11 0.1004(16) 0.0569(12) 0.0735(13) 0.0014(11) 0.0463(13) -0.0014(9)
C12 0.0716(13) 0.0608(13) 0.1025(16) 0.0028(10) 0.0515(12) -0.0017(11)
C13 0.0476(9) 0.0563(11) 0.0754(12) 0.0080(8) 0.0221(8) -0.0024(9)
C14 0.0494(9) 0.0543(10) 0.0550(10) 0.0088(7) 0.0166(7) -0.0053(8)
C15 0.0721(12) 0.0670(12) 0.0653(12) 0.0066(9) 0.0339(10) -0.0018(9)
C16 0.0800(14) 0.0959(18) 0.0593(12) 0.0108(12) 0.0295(10) -0.0122(11)
C17 0.0637(12) 0.0876(17) 0.0733(14) 0.0048(11) 0.0183(10) -0.0297(12)
C18 0.0901(16) 0.0613(13) 0.0875(16) -0.0057(11) 0.0271(12) -0.0150(11)
C19 0.0892(14) 0.0607(13) 0.0625(12) 0.0023(10) 0.0212(11) -0.0022(9)
F1 0.1540(14) 0.1109(12) 0.0960(10) -0.0009(10) 0.0757(10) 0.0084(8)
N1 0.0519(7) 0.0490(8) 0.0560(8) 0.0110(6) 0.0135(6) -0.0051(6)
N2 0.0672(10) 0.0594(10) 0.0908(12) -0.0135(8) 0.0331(9) -0.0106(9)
O1 0.0562(7) 0.0767(9) 0.0685(8) 0.0241(6) 0.0063(6) -0.0078(7)
S1 0.0459(3) 0.0666(3) 0.0863(4) 0.0046(2) 0.0318(2) -0.0013(2)
C1A 0.304(18) 0.126(9) 0.42(2) -0.023(10) 0.256(17) 0.003(11)
C1B 0.121(4) 0.067(3) 0.156(5) 0.026(3) 0.102(4) -0.001(3)
C1C 0.128(10) 0.109(7) 0.124(6) 0.021(6) 0.075(5) -0.025(5)
C1D 0.126(5) 0.107(5) 0.228(8) -0.018(4) 0.128(6) -0.053(5)
C1E 0.259(12) 0.059(4) 0.296(11) 0.024(5) 0.244(10) 0.012(6)
C1F 0.280(11) 0.092(5) 0.167(6) 0.087(6) 0.157(6) 0.045(4)
C1G 0.127(10) 0.130(9) 0.151(8) 0.061(6) 0.060(6) -0.004(6)

loop_
_atom_type_symbol
_atom_type_description
_atom_type_scat_dispersion_real
_atom_type_scat_dispersion_imag
_atom_type_scat_source
C C 0.0033 0.0016 'International Tables Vol C Tables 4.2.6.8 and 6.1.1.4'
H H 0.0000 0.0000 'International Tables Vol C Tables 4.2.6.8 and 6.1.1.4'
F F 0.0171 0.0103 'International Tables Vol C Tables 4.2.6.8 and 6.1.1.4'
N N 0.0061 0.0033 'International Tables Vol C Tables 4.2.6.8 and 6.1.1.4'
O O 0.0106 0.0060 'International Tables Vol C Tables 4.2.6.8 and 6.1.1.4'
S S 0.1246 0.1234 'International Tables Vol C Tables 4.2.6.8 and 6.1.1.4'

loop_
_geom_angle_atom_site_label_1
_geom_angle_atom_site_label_2
_geom_angle_atom_site_label_3
_geom_angle
C8 C1 H1 106.4
C8 C1 S1 112.28(11)
N1 C1 H1 106.4
N1 C1 C8 114.11(13)
N1 C1 S1 110.74(12)
S1 C1 H1 106.4
N1 C2 C3 117.14(14)
O1 C2 C3 120.75(15)
O1 C2 N1 122.10(16)
C4 C3 C2 123.80(15)
C7 C3 C2 118.96(15)
C7 C3 C4 116.90(16)
C3 C4 S1 121.16(13)
N2 C4 C3 123.87(17)
N2 C4 S1 114.95(14)
C6 C5 H5 118.0
N2 C5 H5 118.0
N2 C5 C6 123.96(19)
C5 C6 H6 120.8
C5 C6 C7 118.49(19)
C7 C6 H6 120.8
C3 C7 H7 120.2
C6 C7 C3 119.57(18)
C6 C7 H7 120.2
C9 C8 C1 119.36(15)
C9 C8 C13 117.94(17)
C13 C8 C1 122.62(15)
C8 C9 H9 119.3
C10 C9 C8 121.41(18)
C10 C9 H9 119.3
C9 C10 H10 120.8
C9 C10 C11 118.47(19)
C11 C10 H10 120.8
C12 C11 C10 122.5(2)
C12 C11 F1 118.5(2)
F1 C11 C10 119.0(2)
C11 C12 H12 120.7
C11 C12 C13 118.65(19)
C13 C12 H12 120.7
C8 C13 H13 119.5
C12 C13 C8 121.02(18)
C12 C13 H13 119.5
C15 C14 C19 119.51(17)
C15 C14 N1 120.08(17)
C19 C14 N1 120.32(16)
C14 C15 H15 120.0
C14 C15 C16 119.9(2)
C16 C15 H15 120.0
C15 C16 H16 119.7
C17 C16 C15 120.6(2)
C17 C16 H16 119.7
C16 C17 H17 120.2
C18 C17 C16 119.6(2)
C18 C17 H17 120.2
C17 C18 H18 119.8
C17 C18 C19 120.4(2)
C19 C18 H18 119.8
C14 C19 C18 119.9(2)
C14 C19 H19 120.0
C18 C19 H19 120.0
C2 N1 C1 121.21(14)
C2 N1 C14 120.90(14)
C14 N1 C1 117.80(13)
C5 N2 C4 117.11(18)
C4 S1 C1 96.13(8)
C1C C1B C1A 120.9
C1G C1B C1A 121.0
C1G C1B C1C 118.1
C1B C1C H1C 119.4
C1D C1C C1B 121.1
C1D C1C H1C 119.4
C1C C1D H1D 119.9
C1C C1D C1E 120.1
C1E C1D H1D 119.9
C1D C1E H1E 120.3
C1F C1E C1D 119.4
C1F C1E H1E 120.3
C1E C1F H1F 119.9
C1E C1F C1G 120.1
C1G C1F H1F 119.9
C1B C1G H1G 119.5
C1F C1G C1B 121.1
C1F C1G H1G 119.5

loop_
_geom_bond_atom_site_label_1
_geom_bond_atom_site_label_2
_geom_bond_distance
C1 H1 0.9800
C1 C8 1.517(2)
C1 N1 1.459(2)
C1 S1 1.8176(18)
C2 C3 1.494(2)
C2 N1 1.370(2)
C2 O1 1.219(2)
C3 C4 1.395(2)
C3 C7 1.385(2)
C4 N2 1.331(2)
C4 S1 1.7534(18)
C5 H5 0.9300
C5 C6 1.367(3)
C5 N2 1.326(3)
C6 H6 0.9300
C6 C7 1.377(3)
C7 H7 0.9300
C8 C9 1.390(2)
C8 C13 1.391(2)
C9 H9 0.9300
C9 C10 1.370(3)
C10 H10 0.9300
C10 C11 1.372(3)
C11 C12 1.357(3)
C11 F1 1.364(2)
C12 H12 0.9300
C12 C13 1.381(3)
C13 H13 0.9300
C14 C15 1.370(3)
C14 C19 1.376(3)
C14 N1 1.439(2)
C15 H15 0.9300
C15 C16 1.383(3)
C16 H16 0.9300
C16 C17 1.363(3)
C17 H17 0.9300
C17 C18 1.363(3)
C18 H18 0.9300
C18 C19 1.387(3)
C19 H19 0.9300
C1A H1AA 0.9600
C1A H1AB 0.9600
C1A H1AC 0.9600
C1A C1B 1.5071
C1B C1C 1.4021
C1B C1G 1.4020
C1C H1C 0.9300
C1C C1D 1.3962
C1D H1D 0.9300
C1D C1E 1.3965
C1E H1E 0.9300
C1E C1F 1.3964
C1F H1F 0.9300
C1F C1G 1.3964
C1G H1G 0.9300

loop_
_geom_hbond_atom_site_label_D
_geom_hbond_atom_site_label_H
_geom_hbond_atom_site_label_A
_geom_hbond_site_symmetry_A
_geom_hbond_distance_DH
_geom_hbond_distance_HA
_geom_hbond_distance_DA
_geom_hbond_angle_DHA
C7 H7 O1 3_576 0.93 2.53 3.321(2) 143.4
C9 H9 N2 2_646 0.93 2.58 3.398(2) 146.5

loop_
_geom_torsion_atom_site_label_1
_geom_torsion_atom_site_label_2
_geom_torsion_atom_site_label_3
_geom_torsion_atom_site_label_4
_geom_torsion
C1 C8 C9 C10 -178.56(17)
C1 C8 C13 C12 178.16(17)
C2 C3 C4 N2 170.57(18)
C2 C3 C4 S1 -7.9(2)
C2 C3 C7 C6 -173.19(17)
C3 C2 N1 C1 14.2(2)
C3 C2 N1 C14 -169.48(15)
C3 C4 N2 C5 2.1(3)
C3 C4 S1 C1 -27.46(16)
C4 C3 C7 C6 0.4(2)
C5 C6 C7 C3 2.2(3)
C6 C5 N2 C4 0.8(3)
C7 C3 C4 N2 -2.6(3)
C7 C3 C4 S1 178.93(13)
C8 C1 N1 C2 72.3(2)
C8 C1 N1 C14 -104.19(17)
C8 C1 S1 C4 -73.21(12)
C8 C9 C10 C11 0.3(3)
C9 C8 C13 C12 1.5(3)
C9 C10 C11 C12 1.6(3)
C9 C10 C11 F1 -178.67(19)
C10 C11 C12 C13 -1.8(3)
C11 C12 C13 C8 0.3(3)
C13 C8 C9 C10 -1.8(3)
C14 C15 C16 C17 -1.1(3)
C15 C14 C19 C18 1.0(3)
C15 C14 N1 C1 -125.51(18)
C15 C14 N1 C2 58.0(2)
C15 C16 C17 C18 1.1(3)
C16 C17 C18 C19 -0.1(3)
C17 C18 C19 C14 -1.0(3)
C19 C14 C15 C16 0.0(3)
C19 C14 N1 C1 51.1(2)
C19 C14 N1 C2 -125.4(2)
F1 C11 C12 C13 178.40(18)
N1 C1 C8 C9 -178.73(15)
N1 C1 C8 C13 4.6(2)
N1 C1 S1 C4 55.64(13)
N1 C2 C3 C4 21.2(3)
N1 C2 C3 C7 -165.76(16)
N1 C14 C15 C16 176.57(17)
N1 C14 C19 C18 -175.56(19)
N2 C4 S1 C1 153.98(15)
N2 C5 C6 C7 -3.0(3)
O1 C2 C3 C4 -157.79(18)
O1 C2 C3 C7 15.3(3)
O1 C2 N1 C1 -166.91(17)
O1 C2 N1 C14 9.4(3)
S1 C1 C8 C9 -51.67(19)
S1 C1 C8 C13 131.69(15)
S1 C1 N1 C2 -55.58(19)
S1 C1 N1 C14 127.96(14)
S1 C4 N2 C5 -179.41(16)
C1A C1B C1C C1D -178.5
C1A C1B C1G C1F 178.5
C1B C1C C1D C1E -0.1
C1C C1B C1G C1F -0.3
C1C C1D C1E C1F -0.1
C1D C1E C1F C1G 0.1
C1E C1F C1G C1B 0.1
C1G C1B C1C C1D 0.3

_cod_database_fobs_code 2243157
